data_7245364
loop_
_publ_author_name
'Peloquin, Andrew J.'
'McMillen, Colin'
'Pennington, William'

_publ_section_title
;
 Isolation of unique heterocycles formed from pyridine-thiocarboxamides as
 diiodine, iodide, or polyiodide salts
;
_journal_name_full CrystEngComm
_journal_paper_doi 10.1039/D2CE00904H
_journal_year 2022
_chemical_formula_moiety 'I3, C10 H9 N6, 0.75(C2 H3 N)'
_chemical_formula_sum 'C11.5 H11.25 I3 N6.75'
_chemical_formula_weight 624.72
_space_group_crystal_system triclinic
_space_group_IT_number 2
_space_group_name_Hall '-P 1'
_space_group_name_H-M_alt 'P -1'
_atom_sites_solution_hydrogens mixed
_atom_sites_solution_primary dual
_audit_creation_date 2022-03-14
_audit_creation_method
;
Olex2 1.5
(compiled 2021.12.09 svn.r5202d8cf for OlexSys, GUI svn.r6439)
;
_audit_update_record
;
2022-06-27 deposited with the CCDC.	2022-08-18 downloaded from the CCDC.
;
_cell_angle_alpha 93.901(2)
_cell_angle_beta 101.189(2)
_cell_angle_gamma 91.407(2)
_cell_formula_units_Z 8
_cell_length_a 13.5105(5)
_cell_length_b 14.6827(7)
_cell_length_c 17.4311(8)
_cell_measurement_reflns_used 9515
_cell_measurement_temperature 100.0
_cell_measurement_theta_max 28.33
_cell_measurement_theta_min 2.57
_cell_volume 3381.7(3)
_computing_cell_refinement 'SAINT V8.38A (Bruker AXS Inc., 2017)'
_computing_data_collection 'APEX3 v2017.3-0 (Bruker AXS Inc., 2017)'
_computing_data_reduction 'SAINT V8.38A (Bruker AXS Inc., 2017)'
_computing_molecular_graphics 'Olex2 1.5 (Dolomanov et al., 2009)'
_computing_publication_material 'Olex2 1.5 (Dolomanov et al., 2009)'
_computing_structure_refinement 'SHELXL 2018/3 (Sheldrick, 2015<i>b</i>)'
_computing_structure_solution 'SHELXT 2018/2 (Sheldrick, 2015<i>a</i>)'
_diffrn_ambient_temperature 100.0
_diffrn_measured_fraction_theta_full 0.999
_diffrn_measured_fraction_theta_max 0.999
_diffrn_measurement_device_type 'Bruker D8 Venture Photon 2'
_diffrn_measurement_method '\f and \w scans'
_diffrn_radiation_type MoK\a
_diffrn_radiation_wavelength 0.71073
_diffrn_reflns_av_R_equivalents 0.0510
_diffrn_reflns_av_unetI/netI 0.0239
_diffrn_reflns_Laue_measured_fraction_full 0.999
_diffrn_reflns_Laue_measured_fraction_max 0.999
_diffrn_reflns_limit_h_max 17
_diffrn_reflns_limit_h_min -17
_diffrn_reflns_limit_k_max 19
_diffrn_reflns_limit_k_min -19
_diffrn_reflns_limit_l_max 22
_diffrn_reflns_limit_l_min -22
_diffrn_reflns_number 143131
_diffrn_reflns_point_group_measured_fraction_full 0.999
_diffrn_reflns_point_group_measured_fraction_max 0.999
_diffrn_reflns_theta_full 25.242
_diffrn_reflns_theta_max 27.877
_diffrn_reflns_theta_min 2.113
_diffrn_source 'Incoatec I\mS'
_diffrn_source_current 1.0
_diffrn_source_power 0.05
_diffrn_source_voltage 50.0
_diffrn_standards_number 0
_exptl_absorpt_coefficient_mu 5.550
_exptl_absorpt_correction_T_max 0.7457
_exptl_absorpt_correction_T_min 0.5653
_exptl_absorpt_correction_type multi-scan
_exptl_absorpt_process_details 'SADABS v2016/2 (Bruker AXS Inc., 2017)'
_exptl_crystal_colour red
_exptl_crystal_colour_primary red
_exptl_crystal_density_diffrn 2.454
_exptl_crystal_density_meas ?
_exptl_crystal_density_method 'not measured'
_exptl_crystal_description plate
_exptl_crystal_F_000 2292
_exptl_crystal_size_max 0.188
_exptl_crystal_size_mid 0.175
_exptl_crystal_size_min 0.097
_exptl_transmission_factor_max 'not measured'
_exptl_transmission_factor_min 'not measured'
_refine_diff_density_max 1.465
_refine_diff_density_min -0.897
_refine_diff_density_rms 0.137
_refine_ls_extinction_method none
_refine_ls_goodness_of_fit_ref 1.080
_refine_ls_hydrogen_treatment mixed
_refine_ls_matrix_type full
_refine_ls_number_parameters 817
_refine_ls_number_reflns 16112
_refine_ls_number_restraints 11
_refine_ls_restrained_S_all 1.080
_refine_ls_R_factor_all 0.0343
_refine_ls_R_factor_gt 0.0241
_refine_ls_shift/su_max 0.002
_refine_ls_shift/su_mean 0.000
_refine_ls_structure_factor_coef Fsqd
_refine_ls_weighting_details 'w=1/[\s^2^(Fo^2^)+(0.0165P)^2^+9.9264P] where P=(Fo^2^+2Fc^2^)/3'
_refine_ls_weighting_scheme calc
_refine_ls_wR_factor_gt 0.0506
_refine_ls_wR_factor_ref 0.0567
_reflns_Friedel_coverage 0.000
_reflns_number_gt 13684
_reflns_number_total 16112
_reflns_threshold_expression 'I > 2\s(I)'
_cod_data_source_file d2ce00904h2.cif
_cod_data_source_block mo_d8_5046_14mar21_ajp1_0m
_cod_depositor_comments
;
The following automatic conversions were performed:

data item '_exptl_crystal_density_meas' value 'not measured' was
changed to '?' -- the value is perceived as not measured.

Automatic conversion script
Id: cif_fix_values 7556 2019-12-06 15:28:31Z antanas 

2024-11-08
Z value and formula fixed to values more according to usual
chemical conventions.                 miguel
;
_cod_original_formula_sum 'C46 H45 I12 N27'
_cod_original_formula_weight 2498.89
_cod_original_formula_moiety '4(I3), 4(C10 H9 N6), 3(C2 H3 N)'
_cod_original_formula_units_Z 2
_cod_database_code 7245364
_shelx_shelxl_version_number 2018/3
_shelx_space_group_comment
;
The symmetry employed for this shelxl refinement is uniquely defined
by the following loop, which should always be used as a source of
symmetry information in preference to the above space-group names.
They are only intended as comments.
;
_shelx_estimated_absorpt_t_max 0.615
_shelx_estimated_absorpt_t_min 0.422
_olex2_refinement_description
;
1. Restrained distances
 HN3-N3
 0.86 with sigma of 0.02
 HN7B-N7
 0.86 with sigma of 0.02
 HN15-N15
 0.86 with sigma of 0.02
 HN19-N19
 0.86 with sigma of 0.02
 N19-H2
 0.86 with sigma of 0.02
 HN7A-N7
 0.86 with sigma of 0.02
 HN9-N9
 0.86 with sigma of 0.02
 HN13-N13
 0.86 with sigma of 0.02
 H1-N13
 0.86 with sigma of 0.02
 N21-HN21
 0.86 with sigma of 0.02
2. Restrained planarity
 N3, HN3, C3, C4
 with sigma of 0.1
3.a Aromatic/amide H refined with riding coordinates:
 C3(H3A), C4(H4), C7(H7), C8(H8), C9(H9), C44(H44), C12(H12), C13(H13),
 C15(H15), C16(H16), C17(H17), C46(H46), C20(H20), C21(H21A), C22(H22),
 C25(H25), C26(H26), C27(H27), C30(H30), C31(H31), C32(H32), C35(H35), C36(H36),
  C37(H37)
3.b Idealised Me refined as rotating group:
 C39(H39A,H39B,H39C), C41(H41A,H41B,H41C), C43(H43A,H43B,H43C)
;
_olex2_submission_special_instructions 'No special instructions were received'

loop_
_space_group_symop_operation_xyz
'x, y, z'
'-x, -y, -z'

loop_
_atom_site_label
_atom_site_type_symbol
_atom_site_fract_x
_atom_site_fract_y
_atom_site_fract_z
_atom_site_U_iso_or_equiv
_atom_site_adp_type
_atom_site_occupancy
_atom_site_site_symmetry_order
_atom_site_calc_flag
_atom_site_refinement_flags_posn
_atom_site_refinement_flags_adp
_atom_site_refinement_flags_occupancy
_atom_site_disorder_assembly
_atom_site_disorder_group
I1 I 0.86100(2) 0.06915(2) 0.60307(2) 0.01906(5) Uani 1 1 d . . . . .
I2 I 0.86361(2) 0.04408(2) 0.43604(2) 0.01749(5) Uani 1 1 d . . . . .
I3 I 0.87008(2) 0.01960(2) 0.26874(2) 0.01989(5) Uani 1 1 d . . . . .
I4 I 0.58652(2) 0.14605(2) 0.46354(2) 0.02356(5) Uani 1 1 d . . . . .
I5 I 0.59745(2) 0.13966(2) 0.29500(2) 0.02064(5) Uani 1 1 d . . . . .
I6 I 0.61490(2) 0.13089(2) 0.13210(2) 0.02455(6) Uani 1 1 d . . . . .
I7 I 0.31097(2) 0.54608(2) 0.08248(2) 0.02664(6) Uani 1 1 d . . . . .
I8 I 0.34318(2) 0.74518(2) 0.08372(2) 0.02286(5) Uani 1 1 d . . . . .
I9 I 0.37707(2) 0.94233(2) 0.09695(2) 0.03036(6) Uani 1 1 d . . . . .
I10 I 1.05096(2) 0.65150(2) -0.03293(2) 0.02442(6) Uani 1 1 d . . . . .
I11 I 0.86502(2) 0.72654(2) -0.11850(2) 0.02158(5) Uani 1 1 d . . . . .
I12 I 0.67838(2) 0.79566(2) -0.20718(2) 0.02627(6) Uani 1 1 d . . . . .
N1 N 0.8449(3) 0.3018(2) 0.5276(2) 0.0257(7) Uani 1 1 d . . . . .
HN1B H 0.843(3) 0.255(3) 0.544(3) 0.018(11) Uiso 1 1 d . . . . .
HN1A H 0.838(4) 0.305(3) 0.478(3) 0.033(13) Uiso 1 1 d . . . . .
N2 N 0.9021(2) 0.4762(2) 0.68344(18) 0.0170(6) Uani 1 1 d . . . . .
N3 N 0.8916(2) 0.3516(2) 0.7922(2) 0.0215(7) Uani 1 1 d D . . . .
HN3 H 0.885(3) 0.309(3) 0.822(3) 0.042(15) Uiso 1 1 d D . . . .
N4 N 0.8792(2) 0.4598(2) 0.55250(19) 0.0189(6) Uani 1 1 d . . . . .
N5 N 0.9234(2) 0.6707(2) 0.67955(19) 0.0207(6) Uani 1 1 d . . . . .
N6 N 0.9165(2) 0.7433(2) 0.53368(19) 0.0194(6) Uani 1 1 d . . . . .
C1 C 0.8682(3) 0.3757(2) 0.5774(2) 0.0183(7) Uani 1 1 d . . . . .
C2 C 0.8821(3) 0.3814(2) 0.6609(2) 0.0181(7) Uani 1 1 d . . . . .
C3 C 0.8774(3) 0.3215(2) 0.7168(2) 0.0192(7) Uani 1 1 d . . . . .
H3A H 0.863975 0.258247 0.701969 0.023 Uiso 1 1 calc R U . . .
C4 C 0.9130(3) 0.4434(3) 0.8155(2) 0.0221(8) Uani 1 1 d . . . . .
H4 H 0.923670 0.462934 0.869642 0.027 Uiso 1 1 calc R U . . .
C5 C 0.8990(3) 0.5188(2) 0.6171(2) 0.0168(7) Uani 1 1 d . . . . .
C6 C 0.9110(3) 0.6174(2) 0.6125(2) 0.0165(7) Uani 1 1 d . . . . .
C7 C 0.9082(3) 0.6532(2) 0.5399(2) 0.0192(7) Uani 1 1 d . . . . .
H7 H 0.900245 0.612748 0.494069 0.023 Uiso 1 1 calc R U . . .
C8 C 0.9283(3) 0.7965(2) 0.6007(2) 0.0210(8) Uani 1 1 d . . . . .
H8 H 0.934832 0.860844 0.598927 0.025 Uiso 1 1 calc R U . . .
C9 C 0.9314(3) 0.7607(2) 0.6722(2) 0.0220(8) Uani 1 1 d . . . . .
H9 H 0.939492 0.801392 0.717975 0.026 Uiso 1 1 calc R U . . .
C44 C 0.9190(3) 0.5050(2) 0.7633(2) 0.0195(7) Uani 1 1 d . . . . .
H44 H 0.934453 0.567542 0.780131 0.023 Uiso 1 1 calc R U . . .
N7 N 0.5895(3) 0.3822(2) 0.4092(2) 0.0273(7) Uani 1 1 d D . . . .
HN7B H 0.584(4) 0.3271(17) 0.421(3) 0.034(13) Uiso 1 1 d D . . . .
HN7A H 0.581(3) 0.390(3) 0.3600(12) 0.020(11) Uiso 1 1 d D . . . .
N8 N 0.6455(2) 0.5502(2) 0.57036(19) 0.0211(7) Uani 1 1 d . . . . .
N9 N 0.6370(3) 0.4181(2) 0.6731(2) 0.0265(7) Uani 1 1 d D . . . .
HN9 H 0.629(4) 0.376(3) 0.704(3) 0.046(15) Uiso 1 1 d D . . . .
N10 N 0.6208(2) 0.5408(2) 0.4391(2) 0.0217(7) Uani 1 1 d . . . . .
N11 N 0.6803(2) 0.7437(2) 0.57440(19) 0.0233(7) Uani 1 1 d . . . . .
N12 N 0.6494(3) 0.8269(2) 0.4325(2) 0.0257(7) Uani 1 1 d . . . . .
C10 C 0.6122(3) 0.4544(3) 0.4610(2) 0.0213(8) Uani 1 1 d . . . . .
C11 C 0.6260(3) 0.4561(2) 0.5440(2) 0.0211(8) Uani 1 1 d . . . . .
C12 C 0.6224(3) 0.3924(3) 0.5963(2) 0.0235(8) Uani 1 1 d . . . . .
H12 H 0.609585 0.329805 0.578571 0.028 Uiso 1 1 calc R U . . .
C13 C 0.6553(3) 0.5092(3) 0.7000(2) 0.0271(9) Uani 1 1 d . . . . .
H13 H 0.664834 0.525563 0.754721 0.033 Uiso 1 1 calc R U . . .
C14 C 0.6542(3) 0.6954(3) 0.5054(2) 0.0201(7) Uani 1 1 d . . . . .
C15 C 0.6401(3) 0.7364(3) 0.4346(2) 0.0246(8) Uani 1 1 d . . . . .
H15 H 0.623555 0.699174 0.386849 0.030 Uiso 1 1 calc R U . . .
C16 C 0.6734(3) 0.8759(3) 0.5013(2) 0.0249(8) Uani 1 1 d . . . . .
H16 H 0.679863 0.940601 0.502158 0.030 Uiso 1 1 calc R U . . .
C17 C 0.6892(3) 0.8344(3) 0.5715(2) 0.0249(8) Uani 1 1 d . . . . .
H17 H 0.707082 0.871533 0.619197 0.030 Uiso 1 1 calc R U . . .
C45 C 0.6409(3) 0.5961(2) 0.5051(2) 0.0192(7) Uani 1 1 d . . . . .
C46 C 0.6600(3) 0.5747(3) 0.6506(2) 0.0242(8) Uani 1 1 d . . . . .
H46 H 0.673008 0.636760 0.669999 0.029 Uiso 1 1 calc R U . . .
N13 N 0.6321(3) 0.8794(2) 0.2698(2) 0.0270(7) Uani 1 1 d D . . . .
HN13 H 0.640(4) 0.871(3) 0.3199(13) 0.037(14) Uiso 1 1 d D . . . .
H1 H 0.649(4) 0.931(2) 0.255(3) 0.043(15) Uiso 1 1 d D . . . .
N14 N 0.6164(2) 0.7082(2) 0.11259(19) 0.0199(6) Uani 1 1 d . . . . .
N15 N 0.6246(3) 0.8383(3) 0.0091(2) 0.0305(8) Uani 1 1 d D . . . .
HN15 H 0.625(4) 0.881(3) -0.023(3) 0.048(16) Uiso 1 1 d D . . . .
N16 N 0.6171(2) 0.7202(2) 0.24127(19) 0.0197(6) Uani 1 1 d . . . . .
N17 N 0.6012(2) 0.5123(2) 0.1113(2) 0.0226(7) Uani 1 1 d . . . . .
N18 N 0.5725(3) 0.4356(2) 0.2485(2) 0.0239(7) Uani 1 1 d . . . . .
C18 C 0.6257(3) 0.8057(3) 0.2191(2) 0.0222(8) Uani 1 1 d . . . . .
C19 C 0.6256(3) 0.8026(3) 0.1372(2) 0.0217(8) Uani 1 1 d . . . . .
C20 C 0.6290(3) 0.8658(3) 0.0838(3) 0.0260(8) Uani 1 1 d . . . . .
H20 H 0.634515 0.929162 0.100080 0.031 Uiso 1 1 calc R U . . .
C21 C 0.6144(3) 0.7461(3) -0.0163(3) 0.0292(9) Uani 1 1 d . . . . .
H21A H 0.610120 0.728538 -0.070349 0.035 Uiso 1 1 calc R U . . .
C22 C 0.6105(3) 0.6819(3) 0.0333(2) 0.0244(8) Uani 1 1 d . . . . .
H22 H 0.603869 0.619159 0.015148 0.029 Uiso 1 1 calc R U . . .
C23 C 0.6110(3) 0.6632(2) 0.1766(2) 0.0194(7) Uani 1 1 d . . . . .
C24 C 0.5987(3) 0.5642(2) 0.1773(2) 0.0175(7) Uani 1 1 d . . . . .
C25 C 0.5861(3) 0.5259(2) 0.2460(2) 0.0216(8) Uani 1 1 d . . . . .
H25 H 0.587202 0.564734 0.292095 0.026 Uiso 1 1 calc R U . . .
C26 C 0.5716(3) 0.3843(3) 0.1819(2) 0.0243(8) Uani 1 1 d . . . . .
H26 H 0.559590 0.320162 0.180706 0.029 Uiso 1 1 calc R U . . .
C27 C 0.5878(3) 0.4225(3) 0.1145(2) 0.0252(8) Uani 1 1 d . . . . .
H27 H 0.589293 0.383301 0.069147 0.030 Uiso 1 1 calc R U . . .
N19 N 0.8895(3) 0.7877(2) 0.3666(2) 0.0241(7) Uani 1 1 d D . . . .
HN19 H 0.897(3) 0.784(3) 0.4152(12) 0.024(12) Uiso 1 1 d D . . . .
H2 H 0.901(3) 0.8390(18) 0.351(3) 0.027(12) Uiso 1 1 d D . . . .
N20 N 0.8512(2) 0.61046(19) 0.21265(18) 0.0171(6) Uani 1 1 d . . . . .
N21 N 0.8648(2) 0.7351(2) 0.10461(19) 0.0212(7) Uani 1 1 d D . . . .
HN21 H 0.867(4) 0.773(3) 0.069(2) 0.046(16) Uiso 1 1 d D . . . .
N22 N 0.8640(2) 0.6281(2) 0.34301(19) 0.0178(6) Uani 1 1 d . . . . .
N23 N 0.8312(2) 0.4160(2) 0.21735(19) 0.0203(6) Uani 1 1 d . . . . .
N24 N 0.8309(2) 0.3443(2) 0.3618(2) 0.0213(7) Uani 1 1 d . . . . .
C28 C 0.8741(3) 0.7125(2) 0.3180(2) 0.0167(7) Uani 1 1 d . . . . .
C29 C 0.8668(3) 0.7056(2) 0.2350(2) 0.0165(7) Uani 1 1 d . . . . .
C30 C 0.8739(3) 0.7653(2) 0.1794(2) 0.0194(7) Uani 1 1 d . . . . .
H30 H 0.885404 0.828701 0.194197 0.023 Uiso 1 1 calc R U . . .
C31 C 0.8476(3) 0.6427(2) 0.0815(2) 0.0197(7) Uani 1 1 d . . . . .
H31 H 0.840834 0.622916 0.027605 0.024 Uiso 1 1 calc R U . . .
C32 C 0.8405(3) 0.5811(2) 0.1334(2) 0.0190(7) Uani 1 1 d . . . . .
H32 H 0.828299 0.518164 0.116643 0.023 Uiso 1 1 calc R U . . .
C33 C 0.8503(3) 0.5685(2) 0.2790(2) 0.0167(7) Uani 1 1 d . . . . .
C34 C 0.8390(3) 0.4702(2) 0.2838(2) 0.0173(7) Uani 1 1 d . . . . .
C35 C 0.8381(3) 0.4345(2) 0.3554(2) 0.0192(7) Uani 1 1 d . . . . .
H35 H 0.842720 0.474975 0.401010 0.023 Uiso 1 1 calc R U . . .
C36 C 0.8232(3) 0.2907(2) 0.2958(2) 0.0202(7) Uani 1 1 d . . . . .
H36 H 0.817440 0.226330 0.297817 0.024 Uiso 1 1 calc R U . . .
C37 C 0.8236(3) 0.3265(2) 0.2243(2) 0.0239(8) Uani 1 1 d . . . . .
H37 H 0.818235 0.285796 0.178776 0.029 Uiso 1 1 calc R U . . .
N25 N 0.8953(3) 0.1674(2) 0.8340(2) 0.0327(8) Uani 1 1 d . . . . .
C38 C 0.8857(3) 0.0911(3) 0.8293(2) 0.0241(8) Uani 1 1 d . . . . .
C39 C 0.8736(4) -0.0088(3) 0.8237(3) 0.0341(10) Uani 1 1 d . . . . .
H39A H 0.921820 -0.035268 0.793907 0.051 Uiso 1 1 calc R U . . .
H39B H 0.804705 -0.027257 0.796945 0.051 Uiso 1 1 calc R U . . .
H39C H 0.886404 -0.030611 0.876484 0.051 Uiso 1 1 calc R U . . .
N26 N 0.6295(3) 0.2302(3) 0.6996(2) 0.0419(10) Uani 1 1 d . . . . .
C40 C 0.6131(3) 0.1540(3) 0.6873(2) 0.0294(9) Uani 1 1 d . . . . .
C41 C 0.5916(4) 0.0564(3) 0.6702(3) 0.0331(10) Uani 1 1 d . . . . .
H41A H 0.641196 0.030545 0.641461 0.050 Uiso 1 1 calc R U . . .
H41B H 0.523667 0.046073 0.638198 0.050 Uiso 1 1 calc R U . . .
H41C H 0.595605 0.026911 0.719402 0.050 Uiso 1 1 calc R U . . .
N27 N 0.8750(3) 0.9207(2) 0.0519(2) 0.0326(8) Uani 1 1 d . . . . .
C42 C 0.8775(3) 0.9974(3) 0.0501(2) 0.0258(8) Uani 1 1 d . . . . .
C43 C 0.8815(3) 1.0976(3) 0.0496(3) 0.0316(9) Uani 1 1 d . . . . .
H43A H 0.823757 1.116883 0.011775 0.047 Uiso 1 1 calc R U . . .
H43B H 0.944380 1.117548 0.034524 0.047 Uiso 1 1 calc R U . . .
H43C H 0.879160 1.124951 0.101997 0.047 Uiso 1 1 calc R U . . .

loop_
_atom_site_aniso_label
_atom_site_aniso_U_11
_atom_site_aniso_U_22
_atom_site_aniso_U_33
_atom_site_aniso_U_23
_atom_site_aniso_U_13
_atom_site_aniso_U_12
I1 0.02368(12) 0.01520(10) 0.01876(12) 0.00167(8) 0.00501(9) 0.00175(8)
I2 0.01988(11) 0.01467(10) 0.01892(11) 0.00150(8) 0.00607(9) 0.00170(8)
I3 0.02523(12) 0.01635(11) 0.01886(12) 0.00124(9) 0.00604(9) 0.00262(9)
I4 0.02562(13) 0.02136(12) 0.02559(13) 0.00619(10) 0.00795(10) 0.00263(9)
I5 0.01982(12) 0.01611(11) 0.02587(13) 0.00289(9) 0.00382(9) 0.00034(8)
I6 0.02902(13) 0.02032(12) 0.02317(13) -0.00070(9) 0.00298(10) 0.00190(9)
I7 0.03047(14) 0.02418(13) 0.02693(14) 0.00422(10) 0.00857(11) 0.00405(10)
I8 0.02195(12) 0.02468(12) 0.02234(13) 0.00186(10) 0.00500(9) 0.00308(9)
I9 0.03240(15) 0.02342(13) 0.03435(15) 0.00354(11) 0.00390(11) 0.00024(10)
I10 0.02651(13) 0.02256(12) 0.02550(13) 0.00361(10) 0.00744(10) 0.00319(9)
I11 0.03019(13) 0.01735(11) 0.01875(12) 0.00118(9) 0.00872(10) 0.00038(9)
I12 0.02990(14) 0.02667(13) 0.02214(13) 0.00476(10) 0.00378(10) 0.00151(10)
N1 0.042(2) 0.0118(16) 0.0244(19) 0.0039(14) 0.0078(16) 0.0011(14)
N2 0.0174(15) 0.0146(14) 0.0190(16) 0.0003(12) 0.0041(12) 0.0017(11)
N3 0.0288(18) 0.0154(15) 0.0230(17) 0.0080(13) 0.0096(14) 0.0023(12)
N4 0.0228(16) 0.0123(14) 0.0222(16) 0.0014(12) 0.0060(13) -0.0001(11)
N5 0.0254(17) 0.0141(14) 0.0230(17) 0.0018(12) 0.0055(13) -0.0021(12)
N6 0.0220(16) 0.0143(14) 0.0234(17) 0.0030(12) 0.0076(13) 0.0019(12)
C1 0.0191(18) 0.0143(16) 0.0238(19) 0.0060(14) 0.0084(14) 0.0014(13)
C2 0.0191(18) 0.0132(16) 0.0233(19) 0.0027(14) 0.0064(14) 0.0012(13)
C3 0.0187(18) 0.0151(16) 0.025(2) 0.0038(14) 0.0060(14) 0.0031(13)
C4 0.024(2) 0.0210(18) 0.022(2) 0.0021(15) 0.0072(15) 0.0037(15)
C5 0.0157(17) 0.0138(16) 0.0213(18) 0.0030(13) 0.0046(14) 0.0003(12)
C6 0.0154(17) 0.0137(16) 0.0203(18) 0.0012(13) 0.0033(13) 0.0005(12)
C7 0.0226(19) 0.0135(16) 0.0213(19) 0.0008(14) 0.0041(14) 0.0012(13)
C8 0.0227(19) 0.0142(16) 0.027(2) 0.0022(14) 0.0072(15) -0.0014(14)
C9 0.026(2) 0.0156(17) 0.023(2) -0.0018(14) 0.0036(15) -0.0010(14)
C44 0.0252(19) 0.0142(16) 0.0210(19) 0.0006(14) 0.0094(15) 0.0040(14)
N7 0.044(2) 0.0169(16) 0.0220(18) 0.0038(14) 0.0071(16) 0.0008(14)
N8 0.0193(16) 0.0202(15) 0.0250(17) 0.0025(13) 0.0066(13) 0.0031(12)
N9 0.0264(18) 0.0305(19) 0.0259(19) 0.0113(15) 0.0097(14) 0.0049(14)
N10 0.0213(16) 0.0183(15) 0.0262(18) 0.0036(13) 0.0057(13) 0.0006(12)
N11 0.0239(17) 0.0238(16) 0.0218(17) -0.0008(13) 0.0039(13) 0.0022(13)
N12 0.0285(18) 0.0208(16) 0.0297(19) 0.0013(14) 0.0110(15) -0.0009(13)
C10 0.0199(18) 0.0196(18) 0.026(2) 0.0036(15) 0.0072(15) 0.0022(14)
C11 0.0197(18) 0.0190(18) 0.026(2) 0.0034(15) 0.0078(15) 0.0020(14)
C12 0.0208(19) 0.0220(19) 0.029(2) 0.0056(16) 0.0072(16) 0.0027(14)
C13 0.024(2) 0.036(2) 0.022(2) -0.0003(17) 0.0052(16) 0.0031(17)
C14 0.0182(18) 0.0204(18) 0.0226(19) 0.0042(15) 0.0051(14) 0.0022(14)
C15 0.030(2) 0.0202(18) 0.025(2) 0.0013(15) 0.0081(16) -0.0008(15)
C16 0.023(2) 0.0204(18) 0.031(2) -0.0002(16) 0.0051(16) 0.0003(15)
C17 0.026(2) 0.0230(19) 0.024(2) -0.0033(16) 0.0039(16) -0.0007(15)
C45 0.0199(18) 0.0200(18) 0.0189(18) 0.0030(14) 0.0056(14) 0.0032(14)
C46 0.025(2) 0.028(2) 0.0200(19) 0.0034(16) 0.0050(15) 0.0027(15)
N13 0.036(2) 0.0171(16) 0.029(2) 0.0027(14) 0.0095(16) -0.0004(14)
N14 0.0211(16) 0.0162(15) 0.0236(17) 0.0047(12) 0.0060(13) 0.0032(12)
N15 0.036(2) 0.0300(19) 0.027(2) 0.0143(15) 0.0060(15) 0.0037(15)
N16 0.0208(16) 0.0160(14) 0.0230(17) 0.0021(12) 0.0058(13) 0.0019(12)
N17 0.0241(17) 0.0216(16) 0.0231(17) 0.0006(13) 0.0070(13) 0.0011(13)
N18 0.0284(18) 0.0169(15) 0.0281(18) 0.0028(13) 0.0094(14) -0.0016(13)
C18 0.0168(18) 0.0199(18) 0.030(2) 0.0031(15) 0.0044(15) 0.0028(14)
C19 0.0182(18) 0.0192(18) 0.028(2) 0.0032(15) 0.0050(15) 0.0034(14)
C20 0.023(2) 0.0216(19) 0.035(2) 0.0095(17) 0.0054(16) 0.0025(15)
C21 0.030(2) 0.034(2) 0.026(2) 0.0092(18) 0.0063(17) 0.0059(17)
C22 0.025(2) 0.028(2) 0.020(2) 0.0050(16) 0.0038(15) 0.0064(16)
C23 0.0146(17) 0.0183(17) 0.026(2) 0.0033(14) 0.0045(14) 0.0030(13)
C24 0.0153(17) 0.0158(16) 0.0219(19) 0.0030(14) 0.0041(14) 0.0012(13)
C25 0.0242(19) 0.0175(17) 0.024(2) 0.0019(15) 0.0070(15) 0.0005(14)
C26 0.026(2) 0.0186(18) 0.029(2) 0.0041(15) 0.0061(16) 0.0000(15)
C27 0.031(2) 0.0217(19) 0.023(2) -0.0052(15) 0.0087(16) -0.0015(16)
N19 0.042(2) 0.0121(15) 0.0193(17) 0.0023(13) 0.0081(15) -0.0014(13)
N20 0.0198(15) 0.0120(14) 0.0208(16) 0.0030(12) 0.0064(12) 0.0010(11)
N21 0.0281(17) 0.0183(15) 0.0187(16) 0.0046(13) 0.0077(13) 0.0004(13)
N22 0.0199(15) 0.0121(14) 0.0229(16) 0.0039(12) 0.0064(12) 0.0018(11)
N23 0.0246(17) 0.0130(14) 0.0231(17) 0.0015(12) 0.0040(13) -0.0008(12)
N24 0.0223(16) 0.0142(14) 0.0286(18) 0.0047(13) 0.0070(13) 0.0011(12)
C28 0.0170(17) 0.0120(15) 0.0213(18) 0.0036(13) 0.0032(14) 0.0018(12)
C29 0.0177(17) 0.0105(15) 0.0214(19) 0.0005(13) 0.0042(14) 0.0009(12)
C30 0.0189(18) 0.0141(16) 0.026(2) 0.0021(14) 0.0070(15) 0.0018(13)
C31 0.0245(19) 0.0180(17) 0.0187(18) 0.0029(14) 0.0087(15) 0.0032(14)
C32 0.0206(18) 0.0183(17) 0.0188(18) -0.0006(14) 0.0062(14) -0.0001(14)
C33 0.0154(17) 0.0139(16) 0.0208(18) 0.0016(13) 0.0030(13) 0.0016(12)
C34 0.0157(17) 0.0127(16) 0.0243(19) 0.0028(14) 0.0056(14) -0.0011(12)
C35 0.0212(18) 0.0151(16) 0.0219(19) -0.0002(14) 0.0063(14) -0.0008(13)
C36 0.0191(18) 0.0134(16) 0.028(2) 0.0025(14) 0.0052(15) -0.0028(13)
C37 0.029(2) 0.0146(17) 0.029(2) -0.0016(15) 0.0080(16) -0.0016(14)
N25 0.041(2) 0.028(2) 0.034(2) 0.0094(16) 0.0143(17) 0.0027(16)
C38 0.024(2) 0.026(2) 0.024(2) 0.0049(16) 0.0076(16) 0.0018(15)
C39 0.045(3) 0.0176(19) 0.045(3) 0.0038(18) 0.020(2) 0.0005(17)
N26 0.066(3) 0.031(2) 0.029(2) 0.0051(17) 0.0085(19) -0.0031(19)
C40 0.037(2) 0.032(2) 0.022(2) 0.0097(17) 0.0087(17) 0.0024(18)
C41 0.038(3) 0.027(2) 0.038(3) 0.0038(18) 0.016(2) -0.0012(18)
N27 0.046(2) 0.0256(19) 0.0258(19) 0.0062(15) 0.0059(16) 0.0016(16)
C42 0.033(2) 0.030(2) 0.0146(18) 0.0030(16) 0.0048(16) -0.0028(17)
C43 0.035(2) 0.021(2) 0.037(3) 0.0038(17) 0.0025(19) -0.0018(17)

loop_
_atom_type_symbol
_atom_type_description
_atom_type_scat_dispersion_real
_atom_type_scat_dispersion_imag
_atom_type_scat_source
C C 0.0033 0.0016 'International Tables Vol C Tables 4.2.6.8 and 6.1.1.4'
H H 0.0000 0.0000 'International Tables Vol C Tables 4.2.6.8 and 6.1.1.4'
I I -0.4742 1.8119 'International Tables Vol C Tables 4.2.6.8 and 6.1.1.4'
N N 0.0061 0.0033 'International Tables Vol C Tables 4.2.6.8 and 6.1.1.4'

loop_
_geom_angle_atom_site_label_1
_geom_angle_atom_site_label_2
_geom_angle_atom_site_label_3
_geom_angle
_geom_angle_site_symmetry_1
_geom_angle_site_symmetry_3
_geom_angle_publ_flag
I1 I2 I3 178.989(11) . . ?
I6 I5 I4 178.036(12) . . ?
I9 I8 I7 175.952(13) . . ?
I12 I11 I10 178.090(12) . . ?
HN1B N1 HN1A 119(5) . . ?
C1 N1 HN1B 119(3) . . ?
C1 N1 HN1A 122(3) . . ?
C5 N2 C2 106.9(3) . . ?
C5 N2 C44 134.5(3) . . ?
C44 N2 C2 118.6(3) . . ?
C3 N3 HN3 112(4) . . ?
C3 N3 C4 121.1(3) . . ?
C4 N3 HN3 127(4) . . ?
C1 N4 C5 106.8(3) . . ?
C9 N5 C6 115.6(3) . . ?
C7 N6 C8 116.3(3) . . ?
N1 C1 N4 122.0(4) . . ?
N1 C1 C2 128.1(3) . . ?
N4 C1 C2 109.8(3) . . ?
N2 C2 C1 104.3(3) . . ?
C3 C2 N2 119.7(3) . . ?
C3 C2 C1 135.9(3) . . ?
N3 C3 C2 120.1(3) . . ?
N3 C3 H3A 120.0 . . ?
C2 C3 H3A 120.0 . . ?
N3 C4 H4 119.3 . . ?
C44 C4 N3 121.4(4) . . ?
C44 C4 H4 119.3 . . ?
N2 C5 N4 112.1(3) . . ?
N2 C5 C6 125.6(3) . . ?
N4 C5 C6 122.3(3) . . ?
N5 C6 C5 117.6(3) . . ?
N5 C6 C7 122.3(3) . . ?
C7 C6 C5 120.1(3) . . ?
N6 C7 C6 121.4(3) . . ?
N6 C7 H7 119.3 . . ?
C6 C7 H7 119.3 . . ?
N6 C8 H8 119.0 . . ?
N6 C8 C9 122.1(3) . . ?
C9 C8 H8 119.0 . . ?
N5 C9 C8 122.4(3) . . ?
N5 C9 H9 118.8 . . ?
C8 C9 H9 118.8 . . ?
N2 C44 H44 120.4 . . ?
C4 C44 N2 119.2(3) . . ?
C4 C44 H44 120.4 . . ?
HN7B N7 HN7A 116(4) . . ?
C10 N7 HN7B 125(3) . . ?
C10 N7 HN7A 119(3) . . ?
C45 N8 C11 106.2(3) . . ?
C45 N8 C46 135.2(3) . . ?
C46 N8 C11 118.5(3) . . ?
C12 N9 HN9 117(4) . . ?
C12 N9 C13 121.0(3) . . ?
C13 N9 HN9 122(4) . . ?
C45 N10 C10 106.9(3) . . ?
C14 N11 C17 115.9(3) . . ?
C16 N12 C15 116.9(4) . . ?
N7 C10 N10 122.6(4) . . ?
N7 C10 C11 127.8(4) . . ?
N10 C10 C11 109.6(3) . . ?
C10 C11 N8 104.7(3) . . ?
C12 C11 N8 120.3(4) . . ?
C12 C11 C10 135.0(4) . . ?
N9 C12 C11 119.7(4) . . ?
N9 C12 H12 120.1 . . ?
C11 C12 H12 120.1 . . ?
N9 C13 H13 119.2 . . ?
C46 C13 N9 121.5(4) . . ?
C46 C13 H13 119.2 . . ?
N11 C14 C15 122.1(4) . . ?
N11 C14 C45 118.2(3) . . ?
C15 C14 C45 119.6(3) . . ?
N12 C15 C14 121.4(4) . . ?
N12 C15 H15 119.3 . . ?
C14 C15 H15 119.3 . . ?
N12 C16 H16 119.3 . . ?
N12 C16 C17 121.3(4) . . ?
C17 C16 H16 119.3 . . ?
N11 C17 C16 122.4(4) . . ?
N11 C17 H17 118.8 . . ?
C16 C17 H17 118.8 . . ?
N8 C45 C14 124.4(3) . . ?
N10 C45 N8 112.6(3) . . ?
N10 C45 C14 123.0(3) . . ?
N8 C46 H46 120.5 . . ?
C13 C46 N8 118.9(4) . . ?
C13 C46 H46 120.5 . . ?
HN13 N13 H1 120(5) . . ?
C18 N13 HN13 118(3) . . ?
C18 N13 H1 118(4) . . ?
C22 N14 C19 118.8(3) . . ?
C23 N14 C19 106.7(3) . . ?
C23 N14 C22 134.5(3) . . ?
C20 N15 HN15 116(4) . . ?
C20 N15 C21 121.2(4) . . ?
C21 N15 HN15 122(4) . . ?
C23 N16 C18 106.9(3) . . ?
C27 N17 C24 116.2(3) . . ?
C26 N18 C25 116.7(3) . . ?
N13 C18 N16 122.2(4) . . ?
N13 C18 C19 128.1(4) . . ?
N16 C18 C19 109.7(3) . . ?
N14 C19 C18 104.5(3) . . ?
C20 C19 N14 120.1(4) . . ?
C20 C19 C18 135.4(4) . . ?
N15 C20 C19 119.5(4) . . ?
N15 C20 H20 120.2 . . ?
C19 C20 H20 120.2 . . ?
N15 C21 H21A 119.2 . . ?
C22 C21 N15 121.5(4) . . ?
C22 C21 H21A 119.2 . . ?
N14 C22 H22 120.5 . . ?
C21 C22 N14 118.9(4) . . ?
C21 C22 H22 120.5 . . ?
N14 C23 C24 125.0(3) . . ?
N16 C23 N14 112.2(3) . . ?
N16 C23 C24 122.7(3) . . ?
N17 C24 C23 118.4(3) . . ?
N17 C24 C25 121.8(3) . . ?
C25 C24 C23 119.7(3) . . ?
N18 C25 C24 121.4(4) . . ?
N18 C25 H25 119.3 . . ?
C24 C25 H25 119.3 . . ?
N18 C26 H26 119.2 . . ?
N18 C26 C27 121.6(4) . . ?
C27 C26 H26 119.2 . . ?
N17 C27 C26 122.2(4) . . ?
N17 C27 H27 118.9 . . ?
C26 C27 H27 118.9 . . ?
HN19 N19 H2 118(4) . . ?
C28 N19 HN19 121(3) . . ?
C28 N19 H2 121(3) . . ?
C32 N20 C29 118.7(3) . . ?
C33 N20 C29 106.6(3) . . ?
C33 N20 C32 134.8(3) . . ?
C30 N21 HN21 120(4) . . ?
C30 N21 C31 120.9(3) . . ?
C31 N21 HN21 119(4) . . ?
C33 N22 C28 107.0(3) . . ?
C37 N23 C34 116.3(3) . . ?
C36 N24 C35 116.7(3) . . ?
N19 C28 N22 122.8(3) . . ?
N19 C28 C29 127.8(3) . . ?
N22 C28 C29 109.4(3) . . ?
N20 C29 C28 104.7(3) . . ?
C30 C29 N20 119.6(3) . . ?
C30 C29 C28 135.7(3) . . ?
N21 C30 C29 120.3(3) . . ?
N21 C30 H30 119.8 . . ?
C29 C30 H30 119.8 . . ?
N21 C31 H31 119.3 . . ?
C32 C31 N21 121.4(3) . . ?
C32 C31 H31 119.3 . . ?
N20 C32 H32 120.5 . . ?
C31 C32 N20 119.1(3) . . ?
C31 C32 H32 120.5 . . ?
N20 C33 C34 125.3(3) . . ?
N22 C33 N20 112.3(3) . . ?
N22 C33 C34 122.4(3) . . ?
N23 C34 C33 118.0(3) . . ?
N23 C34 C35 121.6(3) . . ?
C35 C34 C33 120.4(3) . . ?
N24 C35 C34 121.5(3) . . ?
N24 C35 H35 119.2 . . ?
C34 C35 H35 119.2 . . ?
N24 C36 H36 119.1 . . ?
N24 C36 C37 121.7(3) . . ?
C37 C36 H36 119.1 . . ?
N23 C37 C36 122.1(4) . . ?
N23 C37 H37 118.9 . . ?
C36 C37 H37 118.9 . . ?
N25 C38 C39 179.5(6) . . ?
C38 C39 H39A 109.5 . . ?
C38 C39 H39B 109.5 . . ?
C38 C39 H39C 109.5 . . ?
H39A C39 H39B 109.5 . . ?
H39A C39 H39C 109.5 . . ?
H39B C39 H39C 109.5 . . ?
N26 C40 C41 179.1(5) . . ?
C40 C41 H41A 109.5 . . ?
C40 C41 H41B 109.5 . . ?
C40 C41 H41C 109.5 . . ?
H41A C41 H41B 109.5 . . ?
H41A C41 H41C 109.5 . . ?
H41B C41 H41C 109.5 . . ?
N27 C42 C43 178.9(5) . . ?
C42 C43 H43A 109.5 . . ?
C42 C43 H43B 109.5 . . ?
C42 C43 H43C 109.5 . . ?
H43A C43 H43B 109.5 . . ?
H43A C43 H43C 109.5 . . ?
H43B C43 H43C 109.5 . . ?

loop_
_geom_bond_atom_site_label_1
_geom_bond_atom_site_label_2
_geom_bond_distance
_geom_bond_site_symmetry_2
_geom_bond_publ_flag
I1 I2 2.9169(4) . ?
I2 I3 2.9325(4) . ?
I4 I5 2.9653(4) . ?
I5 I6 2.8890(4) . ?
I7 I8 2.9429(4) . ?
I8 I9 2.9061(4) . ?
I10 I11 2.9419(4) . ?
I11 I12 2.9333(4) . ?
N1 HN1B 0.75(5) . ?
N1 HN1A 0.86(5) . ?
N1 C1 1.335(5) . ?
N2 C2 1.425(4) . ?
N2 C5 1.345(5) . ?
N2 C44 1.400(5) . ?
N3 HN3 0.851(19) . ?
N3 C3 1.333(5) . ?
N3 C4 1.388(5) . ?
N4 C1 1.350(4) . ?
N4 C5 1.353(5) . ?
N5 C6 1.342(5) . ?
N5 C9 1.340(5) . ?
N6 C7 1.339(4) . ?
N6 C8 1.341(5) . ?
C1 C2 1.426(5) . ?
C2 C3 1.367(5) . ?
C3 H3A 0.9500 . ?
C4 H4 0.9500 . ?
C4 C44 1.338(5) . ?
C5 C6 1.463(5) . ?
C6 C7 1.395(5) . ?
C7 H7 0.9500 . ?
C8 H8 0.9500 . ?
C8 C9 1.378(5) . ?
C9 H9 0.9500 . ?
C44 H44 0.9500 . ?
N7 HN7B 0.855(19) . ?
N7 HN7A 0.859(19) . ?
N7 C10 1.334(5) . ?
N8 C11 1.427(5) . ?
N8 C45 1.353(5) . ?
N8 C46 1.395(5) . ?
N9 HN9 0.861(19) . ?
N9 C12 1.342(5) . ?
N9 C13 1.387(5) . ?
N10 C10 1.357(5) . ?
N10 C45 1.342(5) . ?
N11 C14 1.334(5) . ?
N11 C17 1.339(5) . ?
N12 C15 1.336(5) . ?
N12 C16 1.335(5) . ?
C10 C11 1.421(5) . ?
C11 C12 1.357(5) . ?
C12 H12 0.9500 . ?
C13 H13 0.9500 . ?
C13 C46 1.343(6) . ?
C14 C15 1.391(5) . ?
C14 C45 1.464(5) . ?
C15 H15 0.9500 . ?
C16 H16 0.9500 . ?
C16 C17 1.386(6) . ?
C17 H17 0.9500 . ?
C46 H46 0.9500 . ?
N13 HN13 0.876(19) . ?
N13 H1 0.854(19) . ?
N13 C18 1.339(5) . ?
N14 C19 1.417(5) . ?
N14 C22 1.396(5) . ?
N14 C23 1.348(5) . ?
N15 HN15 0.864(19) . ?
N15 C20 1.328(6) . ?
N15 C21 1.391(6) . ?
N16 C18 1.347(5) . ?
N16 C23 1.345(5) . ?
N17 C24 1.342(5) . ?
N17 C27 1.334(5) . ?
N18 C25 1.339(5) . ?
N18 C26 1.338(5) . ?
C18 C19 1.426(6) . ?
C19 C20 1.364(5) . ?
C20 H20 0.9500 . ?
C21 H21A 0.9500 . ?
C21 C22 1.328(6) . ?
C22 H22 0.9500 . ?
C23 C24 1.460(5) . ?
C24 C25 1.394(5) . ?
C25 H25 0.9500 . ?
C26 H26 0.9500 . ?
C26 C27 1.387(6) . ?
C27 H27 0.9500 . ?
N19 HN19 0.840(19) . ?
N19 H2 0.844(19) . ?
N19 C28 1.330(5) . ?
N20 C29 1.424(4) . ?
N20 C32 1.398(5) . ?
N20 C33 1.349(5) . ?
N21 HN21 0.859(19) . ?
N21 C30 1.329(5) . ?
N21 C31 1.389(5) . ?
N22 C28 1.354(4) . ?
N22 C33 1.349(5) . ?
N23 C34 1.346(5) . ?
N23 C37 1.332(5) . ?
N24 C35 1.340(5) . ?
N24 C36 1.334(5) . ?
C28 C29 1.428(5) . ?
C29 C30 1.366(5) . ?
C30 H30 0.9500 . ?
C31 H31 0.9500 . ?
C31 C32 1.338(5) . ?
C32 H32 0.9500 . ?
C33 C34 1.457(5) . ?
C34 C35 1.388(5) . ?
C35 H35 0.9500 . ?
C36 H36 0.9500 . ?
C36 C37 1.385(6) . ?
C37 H37 0.9500 . ?
N25 C38 1.120(5) . ?
C38 C39 1.467(5) . ?
C39 H39A 0.9800 . ?
C39 H39B 0.9800 . ?
C39 H39C 0.9800 . ?
N26 C40 1.134(6) . ?
C40 C41 1.453(6) . ?
C41 H41A 0.9800 . ?
C41 H41B 0.9800 . ?
C41 H41C 0.9800 . ?
N27 C42 1.128(5) . ?
C42 C43 1.471(6) . ?
C43 H43A 0.9800 . ?
C43 H43B 0.9800 . ?
C43 H43C 0.9800 . ?

loop_
_geom_torsion_atom_site_label_1
_geom_torsion_atom_site_label_2
_geom_torsion_atom_site_label_3
_geom_torsion_atom_site_label_4
_geom_torsion
_geom_torsion_site_symmetry_1
_geom_torsion_site_symmetry_2
_geom_torsion_site_symmetry_3
_geom_torsion_site_symmetry_4
_geom_torsion_publ_flag
N1 C1 C2 N2 -178.0(4) . . . . ?
N1 C1 C2 C3 -0.4(7) . . . . ?
N2 C2 C3 N3 -0.1(5) . . . . ?
N2 C5 C6 N5 -2.0(5) . . . . ?
N2 C5 C6 C7 178.8(3) . . . . ?
N3 C4 C44 N2 0.7(6) . . . . ?
N4 C1 C2 N2 0.1(4) . . . . ?
N4 C1 C2 C3 177.7(4) . . . . ?
N4 C5 C6 N5 175.3(3) . . . . ?
N4 C5 C6 C7 -3.9(5) . . . . ?
N5 C6 C7 N6 -0.9(6) . . . . ?
N6 C8 C9 N5 0.4(6) . . . . ?
C1 N4 C5 N2 0.4(4) . . . . ?
C1 N4 C5 C6 -177.2(3) . . . . ?
C1 C2 C3 N3 -177.4(4) . . . . ?
C2 N2 C5 N4 -0.3(4) . . . . ?
C2 N2 C5 C6 177.2(3) . . . . ?
C2 N2 C44 C4 -1.9(5) . . . . ?
C3 N3 C4 C44 0.8(6) . . . . ?
C4 N3 C3 C2 -1.1(5) . . . . ?
C5 N2 C2 C1 0.1(4) . . . . ?
C5 N2 C2 C3 -178.0(3) . . . . ?
C5 N2 C44 C4 177.5(4) . . . . ?
C5 N4 C1 N1 178.0(3) . . . . ?
C5 N4 C1 C2 -0.3(4) . . . . ?
C5 C6 C7 N6 178.3(3) . . . . ?
C6 N5 C9 C8 -0.7(5) . . . . ?
C7 N6 C8 C9 -0.3(5) . . . . ?
C8 N6 C7 C6 0.5(5) . . . . ?
C9 N5 C6 C5 -178.3(3) . . . . ?
C9 N5 C6 C7 0.9(5) . . . . ?
C44 N2 C2 C1 179.7(3) . . . . ?
C44 N2 C2 C3 1.6(5) . . . . ?
C44 N2 C5 N4 -179.8(4) . . . . ?
C44 N2 C5 C6 -2.3(6) . . . . ?
N7 C10 C11 N8 -178.1(4) . . . . ?
N7 C10 C11 C12 0.4(7) . . . . ?
N8 C11 C12 N9 0.2(6) . . . . ?
N9 C13 C46 N8 0.3(6) . . . . ?
N10 C10 C11 N8 -1.0(4) . . . . ?
N10 C10 C11 C12 177.5(4) . . . . ?
N11 C14 C15 N12 -1.9(6) . . . . ?
N11 C14 C45 N8 5.5(5) . . . . ?
N11 C14 C45 N10 -175.8(3) . . . . ?
N12 C16 C17 N11 -0.8(6) . . . . ?
C10 N10 C45 N8 -0.4(4) . . . . ?
C10 N10 C45 C14 -179.2(3) . . . . ?
C10 C11 C12 N9 -178.2(4) . . . . ?
C11 N8 C45 N10 -0.3(4) . . . . ?
C11 N8 C45 C14 178.5(3) . . . . ?
C11 N8 C46 C13 0.1(5) . . . . ?
C12 N9 C13 C46 -0.5(6) . . . . ?
C13 N9 C12 C11 0.3(6) . . . . ?
C14 N11 C17 C16 -0.6(6) . . . . ?
C15 N12 C16 C17 0.8(6) . . . . ?
C15 C14 C45 N8 -174.9(4) . . . . ?
C15 C14 C45 N10 3.7(6) . . . . ?
C16 N12 C15 C14 0.5(6) . . . . ?
C17 N11 C14 C15 1.9(5) . . . . ?
C17 N11 C14 C45 -178.6(3) . . . . ?
C45 N8 C11 C10 0.8(4) . . . . ?
C45 N8 C11 C12 -178.0(3) . . . . ?
C45 N8 C46 C13 176.9(4) . . . . ?
C45 N10 C10 N7 178.1(4) . . . . ?
C45 N10 C10 C11 0.9(4) . . . . ?
C45 C14 C15 N12 178.6(3) . . . . ?
C46 N8 C11 C10 178.4(3) . . . . ?
C46 N8 C11 C12 -0.3(5) . . . . ?
C46 N8 C45 N10 -177.4(4) . . . . ?
C46 N8 C45 C14 1.4(7) . . . . ?
N13 C18 C19 N14 -179.5(4) . . . . ?
N13 C18 C19 C20 -1.8(7) . . . . ?
N14 C19 C20 N15 -0.6(6) . . . . ?
N14 C23 C24 N17 5.9(5) . . . . ?
N14 C23 C24 C25 -175.0(3) . . . . ?
N15 C21 C22 N14 0.3(6) . . . . ?
N16 C18 C19 N14 -0.1(4) . . . . ?
N16 C18 C19 C20 177.6(4) . . . . ?
N16 C23 C24 N17 -174.8(3) . . . . ?
N16 C23 C24 C25 4.3(5) . . . . ?
N17 C24 C25 N18 -2.3(6) . . . . ?
N18 C26 C27 N17 -2.6(6) . . . . ?
C18 N16 C23 N14 0.7(4) . . . . ?
C18 N16 C23 C24 -178.6(3) . . . . ?
C18 C19 C20 N15 -178.0(4) . . . . ?
C19 N14 C22 C21 0.4(5) . . . . ?
C19 N14 C23 N16 -0.8(4) . . . . ?
C19 N14 C23 C24 178.5(3) . . . . ?
C20 N15 C21 C22 -1.2(6) . . . . ?
C21 N15 C20 C19 1.4(6) . . . . ?
C22 N14 C19 C18 177.8(3) . . . . ?
C22 N14 C19 C20 -0.3(5) . . . . ?
C22 N14 C23 N16 -177.5(4) . . . . ?
C22 N14 C23 C24 1.8(6) . . . . ?
C23 N14 C19 C18 0.5(4) . . . . ?
C23 N14 C19 C20 -177.6(3) . . . . ?
C23 N14 C22 C21 176.9(4) . . . . ?
C23 N16 C18 N13 179.1(4) . . . . ?
C23 N16 C18 C19 -0.4(4) . . . . ?
C23 C24 C25 N18 178.6(3) . . . . ?
C24 N17 C27 C26 0.3(6) . . . . ?
C25 N18 C26 C27 2.4(6) . . . . ?
C26 N18 C25 C24 0.0(6) . . . . ?
C27 N17 C24 C23 -178.8(3) . . . . ?
C27 N17 C24 C25 2.1(5) . . . . ?
N19 C28 C29 N20 179.5(4) . . . . ?
N19 C28 C29 C30 1.6(7) . . . . ?
N20 C29 C30 N21 1.0(5) . . . . ?
N20 C33 C34 N23 1.7(5) . . . . ?
N20 C33 C34 C35 -179.4(3) . . . . ?
N21 C31 C32 N20 -0.4(5) . . . . ?
N22 C28 C29 N20 0.2(4) . . . . ?
N22 C28 C29 C30 -177.7(4) . . . . ?
N22 C33 C34 N23 -176.4(3) . . . . ?
N22 C33 C34 C35 2.5(5) . . . . ?
N23 C34 C35 N24 0.9(6) . . . . ?
N24 C36 C37 N23 -0.2(6) . . . . ?
C28 N22 C33 N20 0.1(4) . . . . ?
C28 N22 C33 C34 178.5(3) . . . . ?
C28 C29 C30 N21 178.7(4) . . . . ?
C29 N20 C32 C31 1.6(5) . . . . ?
C29 N20 C33 N22 0.0(4) . . . . ?
C29 N20 C33 C34 -178.3(3) . . . . ?
C30 N21 C31 C32 -0.5(6) . . . . ?
C31 N21 C30 C29 0.2(5) . . . . ?
C32 N20 C29 C28 179.8(3) . . . . ?
C32 N20 C29 C30 -1.9(5) . . . . ?
C32 N20 C33 N22 -179.8(4) . . . . ?
C32 N20 C33 C34 1.9(6) . . . . ?
C33 N20 C29 C28 -0.1(4) . . . . ?
C33 N20 C29 C30 178.2(3) . . . . ?
C33 N20 C32 C31 -178.6(4) . . . . ?
C33 N22 C28 N19 -179.5(3) . . . . ?
C33 N22 C28 C29 -0.2(4) . . . . ?
C33 C34 C35 N24 -177.9(3) . . . . ?
C34 N23 C37 C36 0.3(5) . . . . ?
C35 N24 C36 C37 0.5(5) . . . . ?
C36 N24 C35 C34 -0.8(5) . . . . ?
C37 N23 C34 C33 178.3(3) . . . . ?
C37 N23 C34 C35 -0.6(5) . . . . ?
